data_7057040
loop_
_publ_author_name
'Grounds, Olivia'
'Zeller, Matthias'
'Rosokha, Sergiy V.'

_publ_section_title
;
 Structural preferences in strong anion--\p and halogen-bonded complexes:
 \p- and \s-holes vs. frontier orbitals interaction
;
_journal_issue 13
_journal_name_full 'New Journal of Chemistry'
_journal_page_first 10572
_journal_paper_doi 10.1039/C7NJ04843B
_journal_volume 42
_journal_year 2018
_chemical_formula_moiety '2(C18 H36 K N2 O6), 3(C8 N6), 2(C2 H3 N), 2(I), H2 O'
_chemical_formula_sum 'C64 H80 I2 K2 N24 O13'
_chemical_formula_weight 1725.52
_space_group_crystal_system trigonal
_space_group_IT_number 147
_space_group_name_Hall '-P 3'
_space_group_name_H-M_alt 'P -3'
_symmetry_space_group_name_Hall '-P 3'
_symmetry_space_group_name_H-M 'P -3'
_atom_sites_solution_hydrogens mixed
_atom_sites_solution_primary direct
_atom_sites_solution_secondary difmap
_audit_creation_method SHELXL-2017/1
_audit_update_record
;
2017-11-10 deposited with the CCDC.
2018-02-19 downloaded from the CCDC.
;
_cell_angle_alpha 90
_cell_angle_beta 90
_cell_angle_gamma 120
_cell_formula_units_Z 1
_cell_length_a 12.4751(5)
_cell_length_b 12.4751(5)
_cell_length_c 15.0171(6)
_cell_measurement_reflns_used 9868
_cell_measurement_temperature 150(2)
_cell_measurement_theta_max 32.9222
_cell_measurement_theta_min 3.2662
_cell_volume 2023.97(14)
_computing_cell_refinement 'SAINT V8.37A (Bruker, 2016)'
_computing_data_collection 'Apex3 v2016.9-0 (Bruker, 2016)'
_computing_data_reduction 'SAINT V8.37A (Bruker, 2016)'
_computing_structure_refinement
;  
SHELXL-2017/1 (Sheldrick, 2015, 2017), 
SHELXLE Rev859 (H\"ubschle et al., 2011)
;
_computing_structure_solution 'SHELXS-97 (Sheldrick, 2008)'
_diffrn_ambient_temperature 150(2)
_diffrn_measured_fraction_theta_full 0.998
_diffrn_measured_fraction_theta_max 0.998
_diffrn_measurement_device_type 'Bruker AXS D8 Quest CMOS diffractometer'
_diffrn_measurement_method 'omega and phi scans'
_diffrn_radiation_monochromator 'Triumph curved graphite crystal'
_diffrn_radiation_type MoK\a
_diffrn_radiation_wavelength 0.71073
_diffrn_reflns_av_R_equivalents 0.0425
_diffrn_reflns_av_unetI/netI 0.0346
_diffrn_reflns_Laue_measured_fraction_full 0.998
_diffrn_reflns_Laue_measured_fraction_max 0.998
_diffrn_reflns_limit_h_max 17
_diffrn_reflns_limit_h_min -19
_diffrn_reflns_limit_k_max 19
_diffrn_reflns_limit_k_min -19
_diffrn_reflns_limit_l_max 23
_diffrn_reflns_limit_l_min -22
_diffrn_reflns_number 32685
_diffrn_reflns_point_group_measured_fraction_full 0.998
_diffrn_reflns_point_group_measured_fraction_max 0.998
_diffrn_reflns_theta_full 25.242
_diffrn_reflns_theta_max 33.143
_diffrn_reflns_theta_min 3.266
_diffrn_source 'sealed tube X-ray source'
_exptl_absorpt_coefficient_mu 0.951
_exptl_absorpt_correction_T_max 0.1044
_exptl_absorpt_correction_T_min 0.0673
_exptl_absorpt_correction_type multi-scan
_exptl_absorpt_process_details
;
 SADABS 2016/2: Krause, L., Herbst-Irmer, R., Sheldrick G.M. & Stalke D.,
 J. Appl. Cryst. 48 (2015) 3-10
;
_exptl_crystal_colour red
_exptl_crystal_density_diffrn 1.416
_exptl_crystal_description block
_exptl_crystal_F_000 880
_exptl_crystal_size_max 0.290
_exptl_crystal_size_mid 0.230
_exptl_crystal_size_min 0.180
_refine_diff_density_max 2.809
_refine_diff_density_min -0.790
_refine_diff_density_rms 0.070
_refine_ls_extinction_coef 0.0021(4)
_refine_ls_extinction_expression Fc^*^=kFc[1+0.001xFc^2^\l^3^/sin(2\q)]^-1/4^
_refine_ls_extinction_method 'SHELXL-2017/1 (Sheldrick 2017)'
_refine_ls_goodness_of_fit_ref 1.027
_refine_ls_hydrogen_treatment mixed
_refine_ls_matrix_type full
_refine_ls_number_parameters 190
_refine_ls_number_reflns 5134
_refine_ls_number_restraints 11
_refine_ls_restrained_S_all 1.026
_refine_ls_R_factor_all 0.0462
_refine_ls_R_factor_gt 0.0301
_refine_ls_shift/su_max 0.000
_refine_ls_shift/su_mean 0.000
_refine_ls_structure_factor_coef Fsqd
_refine_ls_weighting_details 'w=1/[\s^2^(Fo^2^)+(0.0207P)^2^+0.7393P] where P=(Fo^2^+2Fc^2^)/3'
_refine_ls_weighting_scheme calc
_refine_ls_wR_factor_gt 0.0603
_refine_ls_wR_factor_ref 0.0652
_reflns_Friedel_coverage 0.000
_reflns_number_gt 4099
_reflns_number_total 5134
_reflns_threshold_expression 'I > 2\s(I)'
_cod_data_source_file c7nj04843b2.cif
_cod_data_source_block RS36B_0m
_cod_depositor_comments 'Adding full bibliography for 7057037--7057043.cif.'
_cod_original_cell_volume 2023.97(18)
_cod_database_code 7057040
_shelx_shelxl_version_number 2017/1
_shelx_space_group_comment
;
The symmetry employed for this shelxl refinement is uniquely defined
by the following loop, which should always be used as a source of
symmetry information in preference to the above space-group names.
They are only intended as comments.
;
_shelx_estimated_absorpt_t_min 0.770
_shelx_estimated_absorpt_t_max 0.848

loop_
_space_group_symop_operation_xyz
'x, y, z'
'-y, x-y, z'
'-x+y, -x, z'
'-x, -y, -z'
'y, -x+y, -z'
'x-y, x, -z'

loop_
_atom_site_label
_atom_site_type_symbol
_atom_site_fract_x
_atom_site_fract_y
_atom_site_fract_z
_atom_site_U_iso_or_equiv
_atom_site_adp_type
_atom_site_occupancy
_atom_site_site_symmetry_order
_atom_site_calc_flag
_atom_site_refinement_flags_posn
_atom_site_refinement_flags_adp
_atom_site_refinement_flags_occupancy
_atom_site_disorder_assembly
_atom_site_disorder_group
I1 I 0.666667 0.333333 0.49658(2) 0.02682(5) Uani 1 3 d S T P . .
K1 K 0.666667 0.333333 0.99301(3) 0.02535(10) Uani 1 3 d S T P . .
O1 O 0.44823(10) 0.28657(11) 0.90157(7) 0.0320(2) Uani 1 1 d . . . . .
O2 O 0.46906(9) 0.33997(10) 1.08457(7) 0.0292(2) Uani 1 1 d . . . . .
N1 N 0.99976(11) 0.48784(12) 0.59368(8) 0.0308(3) Uani 1 1 d . . . . .
N2 N 0.88097(17) 0.17550(16) 0.60860(13) 0.0581(5) Uani 1 1 d . . . . .
N3 N 1.12114(16) 0.79071(15) 0.65390(11) 0.0476(4) Uani 1 1 d . . . . .
N4 N 0.666667 0.333333 0.79697(14) 0.0304(4) Uani 1 3 d S T P . .
N5 N 0.666667 0.333333 1.18964(13) 0.0238(4) Uani 1 3 d S T P . .
C1 C 0.96238(13) 0.39164(14) 0.53915(10) 0.0300(3) Uani 1 1 d . . . . .
C2 C 0.91826(16) 0.27168(16) 0.57886(11) 0.0373(3) Uani 1 1 d . . . . .
C3 C 1.03747(13) 0.59634(14) 0.55405(10) 0.0297(3) Uani 1 1 d . . . . .
C4 C 1.08357(15) 0.70443(16) 0.61045(11) 0.0350(3) Uani 1 1 d . . . . .
C5 C 0.53834(16) 0.27237(18) 0.76414(10) 0.0388(4) Uani 1 1 d . . . . .
H5A H 0.500398 0.181947 0.772962 0.047 Uiso 1 1 calc R U . . .
H5AB H 0.539647 0.287592 0.699341 0.047 Uiso 1 1 calc R U . . .
C6 C 0.45831(17) 0.31523(19) 0.80888(11) 0.0405(4) Uani 1 1 d . . . . .
H6A H 0.495155 0.405665 0.800813 0.049 Uiso 1 1 calc R U . . .
H6AB H 0.375013 0.273765 0.781414 0.049 Uiso 1 1 calc R U . . .
C7 C 0.37204(16) 0.32559(16) 0.94466(11) 0.0339(3) Uani 1 1 d . . . . .
H7A H 0.291197 0.289763 0.913853 0.041 Uiso 1 1 calc R U . . .
H7AB H 0.411926 0.416899 0.941878 0.041 Uiso 1 1 calc R U . . .
C8 C 0.35256(14) 0.28439(16) 1.03982(10) 0.0317(3) Uani 1 1 d . . . . .
H8A H 0.297103 0.308959 1.069262 0.038 Uiso 1 1 calc R U . . .
H8AB H 0.313027 0.193116 1.042706 0.038 Uiso 1 1 calc R U . . .
C9 C 0.45313(14) 0.30389(15) 1.17599(10) 0.0296(3) Uani 1 1 d . . . . .
H9A H 0.416794 0.213067 1.180486 0.036 Uiso 1 1 calc R U . . .
H9AB H 0.395801 0.326438 1.204885 0.036 Uiso 1 1 calc R U . . .
C10 C 0.57701(13) 0.36828(14) 1.22256(9) 0.0277(3) Uani 1 1 d . . . . .
H10A H 0.613286 0.458801 1.215529 0.033 Uiso 1 1 calc R U . . .
H10B H 0.563624 0.349386 1.286985 0.033 Uiso 1 1 calc R U . . .
N6 N 0.963(2) -0.1005(14) 0.8468(8) 0.195(7) Uani 0.3333 1 d D . P A -1
C11 C 0.9796(19) -0.0576(10) 0.7782(10) 0.108(4) Uani 0.3333 1 d . . P A -1
C12 C 1.000000 0.000000 0.6910(4) 0.0821(19) Uani 0.3333 1 d S . P A -1
H12A H 1.036374 -0.035466 0.651155 0.123 Uiso 0.3333 1 calc R U P A -1
H12B H 1.056538 0.089328 0.696599 0.123 Uiso 0.3333 1 calc R U P A -1
H12C H 0.920872 -0.015037 0.666443 0.123 Uiso 0.3333 1 calc R U P A -1
O3 O 1.080(4) 0.056(7) 0.986(2) 0.149(10) Uani 0.1667 1 d D U P B -1
H3A H 1.075(10) 0.028(6) 0.934(2) 0.223 Uiso 0.1667 1 d D U P C -1
H3B H 1.07(5) 0.00(2) 1.023(3) 0.223 Uiso 0.1667 1 d D U P D -1

loop_
_atom_site_aniso_label
_atom_site_aniso_U_11
_atom_site_aniso_U_22
_atom_site_aniso_U_33
_atom_site_aniso_U_23
_atom_site_aniso_U_13
_atom_site_aniso_U_12
I1 0.02581(6) 0.02581(6) 0.02883(8) 0.000 0.000 0.01291(3)
K1 0.02600(15) 0.02600(15) 0.0241(2) 0.000 0.000 0.01300(7)
O1 0.0334(6) 0.0413(6) 0.0273(5) 0.0025(4) -0.0007(4) 0.0232(5)
O2 0.0254(5) 0.0344(6) 0.0276(5) 0.0035(4) -0.0003(4) 0.0148(4)
N1 0.0232(6) 0.0335(7) 0.0318(6) 0.0024(5) -0.0020(5) 0.0114(5)
N2 0.0545(10) 0.0438(9) 0.0758(12) 0.0196(9) 0.0095(9) 0.0244(8)
N3 0.0492(9) 0.0477(9) 0.0519(9) -0.0116(7) -0.0144(7) 0.0287(8)
N4 0.0330(7) 0.0330(7) 0.0250(10) 0.000 0.000 0.0165(3)
N5 0.0233(6) 0.0233(6) 0.0246(9) 0.000 0.000 0.0117(3)
C1 0.0218(6) 0.0309(7) 0.0348(7) 0.0047(6) -0.0003(5) 0.0112(6)
C2 0.0325(8) 0.0356(8) 0.0421(9) 0.0052(7) 0.0009(7) 0.0158(7)
C3 0.0218(6) 0.0319(7) 0.0330(7) -0.0006(6) -0.0029(5) 0.0116(6)
C4 0.0295(7) 0.0381(8) 0.0379(8) -0.0011(6) -0.0053(6) 0.0173(7)
C5 0.0384(9) 0.0486(10) 0.0261(7) -0.0041(7) -0.0043(6) 0.0193(8)
C6 0.0403(9) 0.0574(11) 0.0288(7) 0.0043(7) -0.0046(6) 0.0282(9)
C7 0.0350(8) 0.0405(9) 0.0348(8) -0.0004(6) -0.0043(6) 0.0251(7)
C8 0.0264(7) 0.0380(8) 0.0339(7) 0.0003(6) -0.0015(6) 0.0186(6)
C9 0.0280(7) 0.0342(8) 0.0278(7) 0.0021(6) 0.0031(5) 0.0164(6)
C10 0.0287(7) 0.0312(7) 0.0257(6) -0.0022(5) 0.0004(5) 0.0168(6)
N6 0.32(2) 0.185(15) 0.105(8) -0.002(9) -0.009(13) 0.14(2)
C11 0.120(11) 0.079(8) 0.138(9) -0.014(7) -0.003(10) 0.060(11)
C12 0.022(7) 0.08(2) 0.127(6) 0.01(2) 0.022(9) 0.010(18)
O3 0.135(13) 0.141(19) 0.153(17) 0.003(16) 0.006(14) 0.057(11)

loop_
_atom_type_symbol
_atom_type_description
_atom_type_scat_dispersion_real
_atom_type_scat_dispersion_imag
_atom_type_scat_source
C C 0.0033 0.0016 'International Tables Vol C Tables 4.2.6.8 and 6.1.1.4'
H H 0.0000 0.0000 'International Tables Vol C Tables 4.2.6.8 and 6.1.1.4'
N N 0.0061 0.0033 'International Tables Vol C Tables 4.2.6.8 and 6.1.1.4'
O O 0.0106 0.0060 'International Tables Vol C Tables 4.2.6.8 and 6.1.1.4'
I I -0.4742 1.8119 'International Tables Vol C Tables 4.2.6.8 and 6.1.1.4'
K K 0.2009 0.2494 'International Tables Vol C Tables 4.2.6.8 and 6.1.1.4'

loop_
_geom_angle_atom_site_label_1
_geom_angle_atom_site_label_2
_geom_angle_atom_site_label_3
_geom_angle
_geom_angle_site_symmetry_1
_geom_angle_site_symmetry_3
O1 K1 O1 98.58(3) . 2_655
O1 K1 O1 98.58(3) . 3_665
O1 K1 O1 98.58(3) 2_655 3_665
O1 K1 O2 116.88(3) . 2_655
O1 K1 O2 59.06(3) 2_655 2_655
O1 K1 O2 139.42(3) 3_665 2_655
O1 K1 O2 139.42(3) . 3_665
O1 K1 O2 116.88(3) 2_655 3_665
O1 K1 O2 59.06(3) 3_665 3_665
O2 K1 O2 98.82(3) 2_655 3_665
O1 K1 O2 59.06(3) . .
O1 K1 O2 139.42(3) 2_655 .
O1 K1 O2 116.89(3) 3_665 .
O2 K1 O2 98.82(3) 2_655 .
O2 K1 O2 98.82(3) 3_665 .
O1 K1 N4 61.08(2) . .
O1 K1 N4 61.08(2) 2_655 .
O1 K1 N4 61.08(2) 3_665 .
O2 K1 N4 118.74(2) 2_655 .
O2 K1 N4 118.74(2) 3_665 .
O2 K1 N4 118.74(2) . .
O1 K1 N5 118.92(2) . .
O1 K1 N5 118.92(2) 2_655 .
O1 K1 N5 118.92(2) 3_665 .
O2 K1 N5 61.26(2) 2_655 .
O2 K1 N5 61.26(2) 3_665 .
O2 K1 N5 61.26(2) . .
N4 K1 N5 180.0 . .
C7 O1 C6 110.39(12) . .
C7 O1 K1 116.53(9) . .
C6 O1 K1 117.71(9) . .
C8 O2 C9 110.63(11) . .
C8 O2 K1 116.28(8) . .
C9 O2 K1 116.07(8) . .
C1 N1 C3 115.37(13) . .
C5 N4 C5 109.37(10) . 2_655
C5 N4 C5 109.37(10) . 3_665
C5 N4 C5 109.37(10) 2_655 3_665
C5 N4 K1 109.57(10) . .
C5 N4 K1 109.57(10) 2_655 .
C5 N4 K1 109.57(10) 3_665 .
C10 N5 C10 109.35(9) 2_655 3_665
C10 N5 C10 109.35(9) 2_655 .
C10 N5 C10 109.35(9) 3_665 .
C10 N5 K1 109.59(9) 2_655 .
C10 N5 K1 109.59(9) 3_665 .
C10 N5 K1 109.59(9) . .
N1 C1 C3 122.34(14) . 4_766
N1 C1 C2 117.52(14) . .
C3 C1 C2 120.12(15) 4_766 .
N2 C2 C1 178.2(2) . .
N1 C3 C1 122.28(14) . 4_766
N1 C3 C4 117.38(14) . .
C1 C3 C4 120.30(14) 4_766 .
N3 C4 C3 178.9(2) . .
N4 C5 C6 114.20(14) . .
N4 C5 H5A 108.7 . .
C6 C5 H5A 108.7 . .
N4 C5 H5AB 108.7 . .
C6 C5 H5AB 108.7 . .
H5A C5 H5AB 107.6 . .
O1 C6 C5 109.71(13) . .
O1 C6 H6A 109.7 . .
C5 C6 H6A 109.7 . .
O1 C6 H6AB 109.7 . .
C5 C6 H6AB 109.7 . .
H6A C6 H6AB 108.2 . .
O1 C7 C8 109.79(12) . .
O1 C7 H7A 109.7 . .
C8 C7 H7A 109.7 . .
O1 C7 H7AB 109.7 . .
C8 C7 H7AB 109.7 . .
H7A C7 H7AB 108.2 . .
O2 C8 C7 109.37(13) . .
O2 C8 H8A 109.8 . .
C7 C8 H8A 109.8 . .
O2 C8 H8AB 109.8 . .
C7 C8 H8AB 109.8 . .
H8A C8 H8AB 108.2 . .
O2 C9 C10 109.48(12) . .
O2 C9 H9A 109.8 . .
C10 C9 H9A 109.8 . .
O2 C9 H9AB 109.8 . .
C10 C9 H9AB 109.8 . .
H9A C9 H9AB 108.2 . .
N5 C10 C9 114.41(12) . .
N5 C10 H10A 108.7 . .
C9 C10 H10A 108.7 . .
N5 C10 H10B 108.7 . .
C9 C10 H10B 108.7 . .
H10A C10 H10B 107.6 . .
N6 C11 C12 178.6(14) . .
C11 C12 H12A 109.5 . .
C11 C12 H12B 109.5 . .
H12A C12 H12B 109.5 . .
C11 C12 H12C 109.5 . .
H12A C12 H12C 109.5 . .
H12B C12 H12C 109.5 . .
H3A O3 H3B 108(4) . .

loop_
_geom_bond_atom_site_label_1
_geom_bond_atom_site_label_2
_geom_bond_distance
_geom_bond_site_symmetry_2
K1 O1 2.8394(11) .
K1 O1 2.8394(11) 2_655
K1 O1 2.8394(11) 3_665
K1 O2 2.8597(11) 2_655
K1 O2 2.8597(11) 3_665
K1 O2 2.8598(11) .
K1 N4 2.944(2) .
K1 N5 2.953(2) .
O1 C7 1.4218(19) .
O1 C6 1.4268(19) .
O2 C8 1.4272(18) .
O2 C9 1.4275(17) .
N1 C1 1.330(2) .
N1 C3 1.331(2) .
N2 C2 1.139(2) .
N3 C4 1.140(2) .
N4 C5 1.4720(18) .
N4 C5 1.4720(18) 2_655
N4 C5 1.4720(18) 3_665
N5 C10 1.4741(15) 2_655
N5 C10 1.4741(16) 3_665
N5 C10 1.4741(15) .
C1 C3 1.407(2) 4_766
C1 C2 1.440(2) .
C3 C4 1.446(2) .
C5 C6 1.506(2) .
C5 H5A 0.9900 .
C5 H5AB 0.9900 .
C6 H6A 0.9900 .
C6 H6AB 0.9900 .
C7 C8 1.497(2) .
C7 H7A 0.9900 .
C7 H7AB 0.9900 .
C8 H8A 0.9900 .
C8 H8AB 0.9900 .
C9 C10 1.510(2) .
C9 H9A 0.9900 .
C9 H9AB 0.9900 .
C10 H10A 0.9900 .
C10 H10B 0.9900 .
N6 C11 1.132(15) .
C11 C12 1.454(14) .
C12 H12A 0.9800 .
C12 H12B 0.9800 .
C12 H12C 0.9800 .
O3 H3A 0.84(2) .
O3 H3B 0.84(2) .

loop_
_geom_torsion_atom_site_label_1
_geom_torsion_atom_site_label_2
_geom_torsion_atom_site_label_3
_geom_torsion_atom_site_label_4
_geom_torsion
_geom_torsion_site_symmetry_1
_geom_torsion_site_symmetry_4
C3 N1 C1 C3 -0.1(2) . 4_766
C3 N1 C1 C2 -178.76(14) . .
C1 N1 C3 C1 0.1(2) . 4_766
C1 N1 C3 C4 -177.63(14) . .
C5 N4 C5 C6 167.36(14) 2_655 .
C5 N4 C5 C6 -72.9(2) 3_665 .
K1 N4 C5 C6 47.24(15) . .
C7 O1 C6 C5 -179.52(14) . .
K1 O1 C6 C5 43.30(17) . .
N4 C5 C6 O1 -62.3(2) . .
C6 O1 C7 C8 174.70(14) . .
K1 O1 C7 C8 -47.56(15) . .
C9 O2 C8 C7 179.06(12) . .
K1 O2 C8 C7 -45.76(15) . .
O1 C7 C8 O2 61.45(17) . .
C8 O2 C9 C10 -177.57(12) . .
K1 O2 C9 C10 47.13(14) . .
C10 N5 C10 C9 -74.7(2) 2_655 .
C10 N5 C10 C9 165.62(12) 3_665 .
K1 N5 C10 C9 45.47(13) . .
O2 C9 C10 N5 -64.20(16) . .
